data_7025042
loop_
_publ_author_name
'Knight, James C.'
'Alvarez, Santiago'
'Amoroso, Angelo J.'
'Edwards, Peter G.'
'Singh, Neha'

_publ_section_title
;
 A novel bipyridine-based hexadentate tripodal framework with a strong
 preference for trigonal prismatic co-ordination geometries.
;
_journal_issue 16
_journal_name_full 'Dalton transactions (Cambridge, England : 2003)'
_journal_page_first 3870
_journal_page_last 3883
_journal_paper_doi 10.1039/b924651g
_journal_volume 39
_journal_year 2010
_chemical_formula_moiety 'C31 H22 Mn N6 O, 2(Cl O4), H2 O'
_chemical_formula_sum 'C31 H24 Cl2 Mn N6 O10'
_chemical_formula_weight 766.40
_chemical_name_common aja0718
_chemical_name_systematic
;
?
;
_space_group_IT_number 2
_symmetry_cell_setting triclinic
_symmetry_space_group_name_Hall '-P 1'
_symmetry_space_group_name_H-M 'P -1'
_atom_sites_solution_hydrogens geom
_atom_sites_solution_primary direct
_atom_sites_solution_secondary difmap
_audit_creation_method SHELXL-97
_cell_angle_alpha 92.0290(10)
_cell_angle_beta 103.4120(10)
_cell_angle_gamma 98.5920(10)
_cell_formula_units_Z 4
_cell_length_a 11.5618(2)
_cell_length_b 15.9279(3)
_cell_length_c 19.0219(5)
_cell_measurement_reflns_used 27666
_cell_measurement_temperature 150(2)
_cell_measurement_theta_max 27.485
_cell_measurement_theta_min 2.91
_cell_volume 3360.26(12)
_computing_cell_refinement 'HKL Scalepack (Otwinowski & Minor 1997)'
_computing_data_collection 'Collect (Nonius BV, 1997-2000)'
_computing_data_reduction 'HKL Denzo and Scalepack (Otwinowski & Minor 1997)'
_computing_molecular_graphics 'Ortep-3 for Windows (Farrugia, 1997)'
_computing_publication_material 'WinGX publication routines (Farrugia, 1999)'
_computing_structure_refinement 'SHELXL-97 (Sheldrick, 1997)'
_computing_structure_solution 'SHELXS-86 (Sheldrick, 1986)'
_diffrn_ambient_temperature 150(2)
_diffrn_detector_area_resol_mean 9
_diffrn_measured_fraction_theta_full 0.990
_diffrn_measured_fraction_theta_max 0.990
_diffrn_measurement_device_type KappaCCD
_diffrn_measurement_method CCD
_diffrn_radiation_monochromator graphite
_diffrn_radiation_source 'fine-focus sealed tube'
_diffrn_radiation_type MoK\a
_diffrn_radiation_wavelength 0.71073
_diffrn_reflns_av_R_equivalents 0.1954
_diffrn_reflns_av_sigmaI/netI 0.1929
_diffrn_reflns_limit_h_max 14
_diffrn_reflns_limit_h_min -14
_diffrn_reflns_limit_k_max 20
_diffrn_reflns_limit_k_min -20
_diffrn_reflns_limit_l_max 24
_diffrn_reflns_limit_l_min -24
_diffrn_reflns_number 54886
_diffrn_reflns_theta_full 27.54
_diffrn_reflns_theta_max 27.54
_diffrn_reflns_theta_min 2.92
_exptl_absorpt_coefficient_mu 0.618
_exptl_absorpt_correction_T_max 0.885
_exptl_absorpt_correction_T_min 0.829
_exptl_absorpt_correction_type multi-scan
_exptl_absorpt_process_details 'Sortav (Blessing, 1995)'
_exptl_crystal_colour colourless
_exptl_crystal_density_diffrn 1.515
_exptl_crystal_density_method 'not measured'
_exptl_crystal_description prism
_exptl_crystal_F_000 1564
_exptl_crystal_size_max 0.32
_exptl_crystal_size_mid 0.25
_exptl_crystal_size_min 0.2
_refine_diff_density_max 0.603
_refine_diff_density_min -0.614
_refine_diff_density_rms 0.111
_refine_ls_extinction_method none
_refine_ls_goodness_of_fit_ref 0.941
_refine_ls_hydrogen_treatment constr
_refine_ls_matrix_type full
_refine_ls_number_parameters 903
_refine_ls_number_reflns 15338
_refine_ls_number_restraints 0
_refine_ls_restrained_S_all 0.941
_refine_ls_R_factor_all 0.1621
_refine_ls_R_factor_gt 0.0738
_refine_ls_shift/su_max 0.001
_refine_ls_shift/su_mean 0.000
_refine_ls_structure_factor_coef Fsqd
_refine_ls_weighting_details 'calc w=1/[\s^2^(Fo^2^)+(0.0680P)^2^+0.0000P] where P=(Fo^2^+2Fc^2^)/3'
_refine_ls_weighting_scheme calc
_refine_ls_wR_factor_gt 0.1613
_refine_ls_wR_factor_ref 0.1885
_reflns_number_gt 7306
_reflns_number_total 15338
_reflns_threshold_expression >2sigma(I)
_cod_data_source_file b924651g.txt
_cod_data_source_block platon_1
_cod_original_cell_volume 3360.25(12)
_cod_database_code 7025042

loop_
_symmetry_equiv_pos_as_xyz
'x, y, z'
'-x, -y, -z'

loop_
_atom_site_label
_atom_site_type_symbol
_atom_site_fract_x
_atom_site_fract_y
_atom_site_fract_z
_atom_site_U_iso_or_equiv
_atom_site_adp_type
_atom_site_occupancy
_atom_site_symmetry_multiplicity
_atom_site_calc_flag
_atom_site_refinement_flags
C1 C 1.1011(4) 0.0686(3) 0.8584(2) 0.0230(10) Uani 1 1 d .
C2 C 1.0352(4) -0.0056(3) 0.8909(2) 0.0214(10) Uani 1 1 d .
C3 C 1.0938(4) -0.0456(3) 0.9491(2) 0.0270(11) Uani 1 1 d .
H3 H 1.1762 -0.0260 0.9717 0.032 Uiso 1 1 calc R
C4 C 1.0308(4) -0.1144(3) 0.9738(2) 0.0308(12) Uani 1 1 d .
H4 H 1.0710 -0.1444 1.0119 0.037 Uiso 1 1 calc R
C5 C 0.9093(4) -0.1395(3) 0.9432(2) 0.0284(11) Uani 1 1 d .
H5 H 0.8650 -0.1870 0.9593 0.034 Uiso 1 1 calc R
C6 C 0.8533(4) -0.0933(3) 0.8880(2) 0.0232(10) Uani 1 1 d .
C7 C 0.7224(4) -0.1084(3) 0.8569(2) 0.0223(10) Uani 1 1 d .
C8 C 0.6419(4) -0.1499(3) 0.8925(3) 0.0355(12) Uani 1 1 d .
H8 H 0.6706 -0.1724 0.9377 0.043 Uiso 1 1 calc R
C9 C 0.5196(4) -0.1588(3) 0.8625(3) 0.0394(13) Uani 1 1 d .
H9 H 0.4631 -0.1879 0.8860 0.047 Uiso 1 1 calc R
C10 C 0.4818(5) -0.1240(3) 0.7968(3) 0.0413(14) Uani 1 1 d .
H10 H 0.3983 -0.1286 0.7747 0.050 Uiso 1 1 calc R
C11 C 0.5660(4) -0.0828(3) 0.7642(3) 0.0331(12) Uani 1 1 d .
H11 H 0.5388 -0.0587 0.7195 0.040 Uiso 1 1 calc R
C12 C 1.1159(4) 0.0378(3) 0.7833(2) 0.0255(11) Uani 1 1 d .
C13 C 1.2271(4) 0.0479(3) 0.7671(3) 0.0310(12) Uani 1 1 d .
H13 H 1.2977 0.0732 0.8021 0.037 Uiso 1 1 calc R
C14 C 1.2328(5) 0.0199(3) 0.6985(3) 0.0461(14) Uani 1 1 d .
H14 H 1.3078 0.0271 0.6853 0.055 Uiso 1 1 calc R
C15 C 1.1281(5) -0.0187(3) 0.6489(3) 0.0408(13) Uani 1 1 d .
H15 H 1.1306 -0.0375 0.6014 0.049 Uiso 1 1 calc R
C16 C 1.0212(4) -0.0291(3) 0.6698(3) 0.0298(11) Uani 1 1 d .
C17 C 0.9077(4) -0.0765(3) 0.6224(2) 0.0299(11) Uani 1 1 d .
C18 C 0.9061(5) -0.1262(3) 0.5599(3) 0.0421(14) Uani 1 1 d .
H18 H 0.9779 -0.1275 0.5440 0.051 Uiso 1 1 calc R
C19 C 0.7979(5) -0.1736(3) 0.5216(3) 0.0473(15) Uani 1 1 d .
H19 H 0.7952 -0.2083 0.4794 0.057 Uiso 1 1 calc R
C20 C 0.6945(5) -0.1701(3) 0.5450(3) 0.0408(14) Uani 1 1 d .
H20 H 0.6194 -0.2017 0.5193 0.049 Uiso 1 1 calc R
C21 C 0.7032(4) -0.1193(3) 0.6070(3) 0.0336(12) Uani 1 1 d .
H21 H 0.6316 -0.1168 0.6229 0.040 Uiso 1 1 calc R
C22 C 1.0335(4) 0.1449(3) 0.8485(2) 0.0206(10) Uani 1 1 d .
C23 C 1.0871(4) 0.2251(3) 0.8836(2) 0.0246(11) Uani 1 1 d .
H23 H 1.1658 0.2333 0.9145 0.030 Uiso 1 1 calc R
C24 C 1.0227(4) 0.2914(3) 0.8721(2) 0.0286(11) Uani 1 1 d .
H24 H 1.0568 0.3461 0.8957 0.034 Uiso 1 1 calc R
C25 C 0.9087(4) 0.2790(3) 0.8264(2) 0.0241(10) Uani 1 1 d .
H25 H 0.8634 0.3244 0.8185 0.029 Uiso 1 1 calc R
C26 C 0.8622(4) 0.1989(3) 0.7925(2) 0.0192(10) Uani 1 1 d .
C27 C 0.7433(4) 0.1794(3) 0.7391(2) 0.0217(10) Uani 1 1 d .
C28 C 0.6666(4) 0.2378(3) 0.7226(2) 0.0304(12) Uani 1 1 d .
H28 H 0.6862 0.2925 0.7480 0.036 Uiso 1 1 calc R
C29 C 0.5603(4) 0.2173(3) 0.6688(3) 0.0359(13) Uani 1 1 d .
H29 H 0.5060 0.2569 0.6579 0.043 Uiso 1 1 calc R
C30 C 0.5358(4) 0.1383(3) 0.6319(2) 0.0338(12) Uani 1 1 d .
H30 H 0.4650 0.1228 0.5940 0.041 Uiso 1 1 calc R
C31 C 0.6156(4) 0.0820(3) 0.6508(2) 0.0297(11) Uani 1 1 d .
H31 H 0.5978 0.0274 0.6255 0.036 Uiso 1 1 calc R
C32 C -0.1317(4) 0.4423(3) 0.6402(2) 0.0221(10) Uani 1 1 d .
C33 C -0.0739(4) 0.3615(3) 0.6451(2) 0.0200(10) Uani 1 1 d .
C34 C -0.1326(4) 0.2854(3) 0.6072(2) 0.0248(11) Uani 1 1 d .
H34 H -0.2110 0.2814 0.5763 0.030 Uiso 1 1 calc R
C35 C -0.0740(4) 0.2144(3) 0.6154(2) 0.0294(12) Uani 1 1 d .
H35 H -0.1119 0.1611 0.5904 0.035 Uiso 1 1 calc R
C36 C 0.0398(4) 0.2234(3) 0.6604(2) 0.0285(11) Uani 1 1 d .
H36 H 0.0810 0.1759 0.6665 0.034 Uiso 1 1 calc R
C37 C 0.0940(4) 0.3005(3) 0.6964(2) 0.0210(10) Uani 1 1 d .
C38 C 0.2143(4) 0.3141(3) 0.7484(2) 0.0211(10) Uani 1 1 d .
C39 C 0.2925(4) 0.2563(3) 0.7512(2) 0.0299(12) Uani 1 1 d .
H39 H 0.2719 0.2073 0.7181 0.036 Uiso 1 1 calc R
C40 C 0.4014(4) 0.2697(3) 0.8028(3) 0.0363(13) Uani 1 1 d .
H40 H 0.4559 0.2302 0.8057 0.044 Uiso 1 1 calc R
C41 C 0.4288(4) 0.3415(3) 0.8496(3) 0.0344(13) Uani 1 1 d .
H41 H 0.5021 0.3520 0.8860 0.041 Uiso 1 1 calc R
C42 C 0.3483(4) 0.3979(3) 0.8428(2) 0.0283(11) Uani 1 1 d .
H42 H 0.3677 0.4473 0.8755 0.034 Uiso 1 1 calc R
C43 C -0.1480(4) 0.4677(3) 0.7159(2) 0.0228(10) Uani 1 1 d .
C44 C -0.2616(4) 0.4590(3) 0.7293(2) 0.0262(11) Uani 1 1 d .
H44 H -0.3311 0.4394 0.6915 0.031 Uiso 1 1 calc R
C45 C -0.2726(4) 0.4792(3) 0.7982(2) 0.0300(12) Uani 1 1 d .
H45 H -0.3496 0.4727 0.8088 0.036 Uiso 1 1 calc R
C46 C -0.1680(4) 0.5094(3) 0.8525(2) 0.0285(11) Uani 1 1 d .
H46 H -0.1733 0.5228 0.9006 0.034 Uiso 1 1 calc R
C47 C -0.0583(4) 0.5195(3) 0.8352(2) 0.0218(10) Uani 1 1 d .
C48 C 0.0557(4) 0.5576(3) 0.8870(2) 0.0254(11) Uani 1 1 d .
C49 C 0.0562(4) 0.6006(3) 0.9522(2) 0.0352(12) Uani 1 1 d .
H49 H -0.0171 0.6020 0.9664 0.042 Uiso 1 1 calc R
C50 C 0.1629(5) 0.6407(3) 0.9955(3) 0.0412(14) Uani 1 1 d .
H50 H 0.1643 0.6720 1.0392 0.049 Uiso 1 1 calc R
C51 C 0.2685(5) 0.6353(3) 0.9751(2) 0.0367(13) Uani 1 1 d .
H51 H 0.3439 0.6617 1.0049 0.044 Uiso 1 1 calc R
C52 C 0.2622(4) 0.5905(3) 0.9103(2) 0.0325(12) Uani 1 1 d .
H52 H 0.3351 0.5862 0.8965 0.039 Uiso 1 1 calc R
C53 C -0.0552(4) 0.5136(3) 0.6102(2) 0.0213(10) Uani 1 1 d .
C54 C -0.1023(4) 0.5487(3) 0.5461(2) 0.0248(11) Uani 1 1 d .
H54 H -0.1815 0.5274 0.5184 0.030 Uiso 1 1 calc R
C55 C -0.0328(4) 0.6144(3) 0.5235(2) 0.0264(11) Uani 1 1 d .
H55 H -0.0652 0.6412 0.4812 0.032 Uiso 1 1 calc R
C56 C 0.0850(4) 0.6421(3) 0.5622(2) 0.0276(11) Uani 1 1 d .
H56 H 0.1346 0.6873 0.5467 0.033 Uiso 1 1 calc R
C57 C 0.1282(4) 0.6018(3) 0.6240(2) 0.0214(10) Uani 1 1 d .
C58 C 0.2558(4) 0.6230(3) 0.6663(2) 0.0237(11) Uani 1 1 d .
C59 C 0.3408(4) 0.6802(3) 0.6447(3) 0.0357(13) Uani 1 1 d .
H59 H 0.3174 0.7111 0.6033 0.043 Uiso 1 1 calc R
C60 C 0.4598(4) 0.6926(3) 0.6833(3) 0.0442(14) Uani 1 1 d .
H60 H 0.5189 0.7312 0.6684 0.053 Uiso 1 1 calc R
C61 C 0.4909(4) 0.6483(3) 0.7432(3) 0.0356(13) Uani 1 1 d .
H61 H 0.5718 0.6560 0.7712 0.043 Uiso 1 1 calc R
C62 C 0.4034(4) 0.5928(3) 0.7619(2) 0.0300(11) Uani 1 1 d .
H62 H 0.4264 0.5617 0.8032 0.036 Uiso 1 1 calc R
N1 N 0.9168(3) -0.0303(2) 0.86081(17) 0.0208(8) Uani 1 1 d .
N2 N 0.6848(3) -0.0752(2) 0.79247(18) 0.0244(9) Uani 1 1 d .
N3 N 1.0137(3) 0.0012(2) 0.73550(19) 0.0243(9) Uani 1 1 d .
N4 N 0.8058(3) -0.0735(2) 0.64625(19) 0.0288(9) Uani 1 1 d .
N5 N 0.9233(3) 0.1335(2) 0.80398(17) 0.0196(8) Uani 1 1 d .
N6 N 0.7170(3) 0.1009(2) 0.70327(18) 0.0247(9) Uani 1 1 d .
N7 N 0.0377(3) 0.3685(2) 0.68976(17) 0.0198(8) Uani 1 1 d .
N8 N 0.2441(3) 0.3868(2) 0.79243(18) 0.0227(9) Uani 1 1 d .
N9 N -0.0478(3) 0.4969(2) 0.76794(17) 0.0188(8) Uani 1 1 d .
N10 N 0.1591(3) 0.5534(2) 0.86644(19) 0.0262(9) Uani 1 1 d .
N11 N 0.0576(3) 0.5404(2) 0.64857(17) 0.0189(8) Uani 1 1 d .
N12 N 0.2857(3) 0.5787(2) 0.72571(18) 0.0264(9) Uani 1 1 d .
O1 O 1.2146(3) 0.10000(19) 0.90478(16) 0.0320(8) Uani 1 1 d .
H1 H 1.2524 0.0594 0.9160 0.048 Uiso 1 1 calc R
O2 O -0.2458(2) 0.41970(19) 0.59179(15) 0.0265(7) Uani 1 1 d .
H2 H -0.2781 0.4634 0.5837 0.040 Uiso 1 1 calc R
O3 O 0.6115(4) 0.1319(3) 0.9748(2) 0.0819(15) Uani 1 1 d .
O4 O 0.5290(3) 0.0936(2) 0.8496(2) 0.0638(13) Uani 1 1 d .
O5 O 0.7318(3) 0.0921(2) 0.89828(18) 0.0454(10) Uani 1 1 d .
O6 O 0.6576(3) 0.2221(2) 0.88798(17) 0.0414(9) Uani 1 1 d .
O7 O 0.3998(4) 0.3246(3) 0.0118(2) 0.0707(13) Uani 1 1 d .
O8 O 0.2802(4) 0.3352(2) 0.09455(19) 0.0565(11) Uani 1 1 d .
O9 O 0.2472(3) 0.4101(2) -0.00959(18) 0.0540(11) Uani 1 1 d .
O10 O 0.4208(3) 0.4517(2) 0.0832(2) 0.0581(11) Uani 1 1 d .
O11 O 0.7046(5) 0.0503(3) 0.5037(3) 0.1071(19) Uani 1 1 d .
O12 O 0.7868(3) 0.1579(2) 0.4462(2) 0.0628(11) Uani 1 1 d .
O13 O 0.6144(4) 0.1710(3) 0.4837(2) 0.0630(12) Uani 1 1 d .
O14 O 0.6073(4) 0.0752(3) 0.3874(2) 0.0788(14) Uani 1 1 d .
O15 O 0.3793(5) 0.3533(3) 0.5575(2) 0.0902(16) Uani 1 1 d .
O16 O 0.4489(3) 0.4088(2) 0.67835(17) 0.0432(9) Uani 1 1 d .
O17 O 0.2456(3) 0.4050(3) 0.61876(19) 0.0723(14) Uani 1 1 d .
O18 O 0.3900(3) 0.4965(2) 0.5840(2) 0.0604(12) Uani 1 1 d .
O19 O 0.6356(3) 0.5575(2) 0.58376(18) 0.0412(9) Uani 1 1 d .
H19A H 0.5837 0.5116 0.5714 0.049 Uiso 1 1 d .
H19B H 0.5935 0.5983 0.5828 0.049 Uiso 1 1 d .
O20 O 0.3625(3) 0.9838(2) 0.9204(2) 0.0520(10) Uani 1 1 d .
H20A H 0.4006 1.0333 0.9398 0.062 Uiso 1 1 d .
H20B H 0.4073 0.9661 0.8945 0.062 Uiso 1 1 d .
Cl1 Cl 0.63270(10) 0.13358(8) 0.90249(6) 0.0338(3) Uani 1 1 d .
Cl2 Cl 0.33836(11) 0.38017(8) 0.04450(6) 0.0311(3) Uani 1 1 d .
Cl3 Cl 0.67356(11) 0.11100(8) 0.45609(6) 0.0350(3) Uani 1 1 d .
Cl4 Cl 0.36540(10) 0.41331(8) 0.61045(6) 0.0328(3) Uani 1 1 d .
Mn1 Mn 0.82817(6) 0.00499(4) 0.75148(3) 0.02212(19) Uani 1 1 d .
Mn2 Mn 0.13852(6) 0.49016(4) 0.75397(3) 0.02015(18) Uani 1 1 d .

loop_
_atom_site_aniso_label
_atom_site_aniso_U_11
_atom_site_aniso_U_22
_atom_site_aniso_U_33
_atom_site_aniso_U_23
_atom_site_aniso_U_13
_atom_site_aniso_U_12
C1 0.021(2) 0.018(2) 0.028(3) 0.005(2) 0.0059(19) -0.004(2)
C2 0.022(2) 0.021(2) 0.023(2) 0.003(2) 0.0089(19) 0.005(2)
C3 0.024(3) 0.029(3) 0.027(3) 0.001(2) 0.004(2) 0.003(2)
C4 0.032(3) 0.030(3) 0.030(3) 0.009(2) 0.004(2) 0.007(2)
C5 0.034(3) 0.025(3) 0.028(3) 0.006(2) 0.011(2) 0.005(2)
C6 0.034(3) 0.016(2) 0.021(2) 0.003(2) 0.008(2) 0.004(2)
C7 0.025(3) 0.017(2) 0.022(2) -0.001(2) 0.0022(19) 0.000(2)
C8 0.039(3) 0.030(3) 0.035(3) 0.004(2) 0.009(2) -0.003(2)
C9 0.028(3) 0.035(3) 0.058(4) 0.012(3) 0.016(3) 0.001(2)
C10 0.030(3) 0.039(3) 0.055(4) 0.008(3) 0.009(3) 0.007(3)
C11 0.023(3) 0.031(3) 0.041(3) 0.001(2) -0.001(2) 0.005(2)
C12 0.031(3) 0.018(2) 0.029(3) 0.006(2) 0.007(2) 0.007(2)
C13 0.029(3) 0.026(3) 0.041(3) 0.004(2) 0.012(2) 0.007(2)
C14 0.046(4) 0.039(3) 0.061(4) 0.000(3) 0.025(3) 0.012(3)
C15 0.042(3) 0.041(3) 0.043(3) -0.007(3) 0.018(3) 0.009(3)
C16 0.036(3) 0.022(3) 0.035(3) 0.002(2) 0.012(2) 0.010(2)
C17 0.035(3) 0.024(3) 0.031(3) 0.003(2) 0.006(2) 0.008(2)
C18 0.051(4) 0.051(4) 0.029(3) -0.007(3) 0.015(3) 0.016(3)
C19 0.056(4) 0.046(4) 0.034(3) -0.017(3) 0.000(3) 0.013(3)
C20 0.046(3) 0.041(3) 0.029(3) -0.007(3) -0.004(3) 0.011(3)
C21 0.031(3) 0.034(3) 0.036(3) 0.004(2) 0.007(2) 0.008(2)
C22 0.022(2) 0.019(2) 0.022(2) 0.003(2) 0.0089(19) -0.002(2)
C23 0.026(3) 0.025(3) 0.021(2) 0.005(2) 0.0062(19) -0.004(2)
C24 0.035(3) 0.023(3) 0.029(3) -0.002(2) 0.016(2) -0.004(2)
C25 0.027(3) 0.021(3) 0.025(2) 0.001(2) 0.009(2) 0.005(2)
C26 0.021(2) 0.025(3) 0.016(2) 0.005(2) 0.0121(18) 0.003(2)
C27 0.025(2) 0.017(2) 0.025(2) 0.003(2) 0.0112(19) 0.001(2)
C28 0.038(3) 0.024(3) 0.032(3) 0.004(2) 0.011(2) 0.009(2)
C29 0.037(3) 0.039(3) 0.036(3) 0.015(3) 0.009(2) 0.015(3)
C30 0.034(3) 0.044(3) 0.022(3) 0.004(2) 0.003(2) 0.010(3)
C31 0.038(3) 0.030(3) 0.020(2) 0.000(2) 0.004(2) 0.006(2)
C32 0.016(2) 0.030(3) 0.019(2) -0.001(2) 0.0037(18) 0.001(2)
C33 0.017(2) 0.027(3) 0.015(2) 0.000(2) 0.0018(18) 0.004(2)
C34 0.027(3) 0.027(3) 0.018(2) 0.002(2) 0.0037(19) 0.000(2)
C35 0.038(3) 0.023(3) 0.024(3) 0.001(2) 0.006(2) -0.004(2)
C36 0.034(3) 0.023(3) 0.032(3) 0.003(2) 0.015(2) 0.004(2)
C37 0.028(3) 0.019(2) 0.019(2) 0.003(2) 0.0102(19) 0.004(2)
C38 0.026(3) 0.023(3) 0.016(2) 0.005(2) 0.0104(19) 0.004(2)
C39 0.039(3) 0.023(3) 0.031(3) 0.007(2) 0.012(2) 0.010(2)
C40 0.039(3) 0.034(3) 0.041(3) 0.021(3) 0.011(3) 0.018(3)
C41 0.036(3) 0.042(3) 0.027(3) 0.010(3) 0.006(2) 0.013(3)
C42 0.029(3) 0.033(3) 0.018(2) 0.004(2) 0.000(2) 0.000(2)
C43 0.023(2) 0.018(2) 0.030(3) 0.006(2) 0.008(2) 0.006(2)
C44 0.020(2) 0.028(3) 0.030(3) 0.001(2) 0.006(2) 0.001(2)
C45 0.032(3) 0.030(3) 0.034(3) 0.005(2) 0.016(2) 0.009(2)
C46 0.036(3) 0.027(3) 0.028(3) 0.002(2) 0.016(2) 0.010(2)
C47 0.021(2) 0.023(3) 0.023(2) 0.000(2) 0.0080(19) 0.006(2)
C48 0.029(3) 0.025(3) 0.022(2) 0.005(2) 0.004(2) 0.005(2)
C49 0.036(3) 0.044(3) 0.026(3) -0.004(2) 0.009(2) 0.004(3)
C50 0.048(4) 0.048(3) 0.023(3) -0.008(2) 0.005(2) 0.001(3)
C51 0.039(3) 0.038(3) 0.027(3) -0.005(2) 0.001(2) -0.001(3)
C52 0.029(3) 0.037(3) 0.027(3) -0.004(2) 0.000(2) 0.004(2)
C53 0.022(2) 0.022(2) 0.022(2) 0.001(2) 0.0071(19) 0.006(2)
C54 0.022(2) 0.031(3) 0.018(2) -0.003(2) -0.0005(19) 0.006(2)
C55 0.027(3) 0.030(3) 0.021(2) 0.010(2) 0.001(2) 0.007(2)
C56 0.035(3) 0.023(3) 0.028(3) 0.007(2) 0.012(2) 0.007(2)
C57 0.024(2) 0.020(2) 0.021(2) -0.001(2) 0.0060(19) 0.006(2)
C58 0.026(3) 0.019(2) 0.024(2) 0.004(2) 0.004(2) -0.001(2)
C59 0.031(3) 0.032(3) 0.040(3) 0.013(2) 0.002(2) 0.000(2)
C60 0.034(3) 0.040(3) 0.049(3) 0.012(3) -0.002(3) -0.005(3)
C61 0.025(3) 0.029(3) 0.044(3) -0.006(2) 0.000(2) -0.008(2)
C62 0.025(3) 0.036(3) 0.025(3) -0.001(2) -0.001(2) 0.004(2)
N1 0.019(2) 0.018(2) 0.023(2) -0.0003(16) 0.0023(16) 0.0012(16)
N2 0.022(2) 0.028(2) 0.021(2) -0.0006(17) 0.0017(16) 0.0023(17)
N3 0.033(2) 0.015(2) 0.026(2) 0.0022(17) 0.0062(18) 0.0061(18)
N4 0.034(2) 0.024(2) 0.027(2) -0.0011(18) 0.0017(18) 0.0067(19)
N5 0.020(2) 0.020(2) 0.0197(19) 0.0024(16) 0.0062(15) 0.0011(17)
N6 0.025(2) 0.029(2) 0.020(2) -0.0006(17) 0.0037(16) 0.0079(18)
N7 0.022(2) 0.017(2) 0.0190(19) 0.0008(16) 0.0060(16) -0.0010(17)
N8 0.023(2) 0.024(2) 0.021(2) 0.0067(17) 0.0044(16) 0.0045(17)
N9 0.023(2) 0.017(2) 0.0193(19) 0.0003(16) 0.0070(16) 0.0074(16)
N10 0.022(2) 0.025(2) 0.029(2) -0.0027(18) 0.0011(17) 0.0062(18)
N11 0.020(2) 0.017(2) 0.0199(19) 0.0006(16) 0.0058(15) 0.0009(16)
N12 0.024(2) 0.029(2) 0.023(2) -0.0006(17) 0.0019(16) -0.0003(18)
O1 0.0217(17) 0.0288(19) 0.0394(19) 0.0036(16) -0.0023(15) -0.0003(15)
O2 0.0196(17) 0.0300(18) 0.0231(17) -0.0002(15) -0.0049(13) -0.0011(14)
O3 0.116(4) 0.098(4) 0.064(3) 0.049(3) 0.061(3) 0.048(3)
O4 0.026(2) 0.037(2) 0.111(3) -0.012(2) -0.014(2) 0.0000(18)
O5 0.033(2) 0.049(2) 0.058(2) 0.0092(19) 0.0069(17) 0.0231(19)
O6 0.044(2) 0.030(2) 0.044(2) -0.0033(17) 0.0038(17) 0.0004(17)
O7 0.114(4) 0.062(3) 0.066(3) 0.011(2) 0.057(3) 0.054(3)
O8 0.084(3) 0.043(2) 0.063(3) 0.021(2) 0.048(2) 0.022(2)
O9 0.052(2) 0.064(3) 0.036(2) 0.0061(19) -0.0102(18) 0.013(2)
O10 0.045(2) 0.059(3) 0.055(2) -0.004(2) -0.0042(19) -0.012(2)
O11 0.161(5) 0.074(4) 0.094(4) 0.045(3) 0.025(4) 0.045(4)
O12 0.045(2) 0.050(3) 0.093(3) -0.012(2) 0.024(2) -0.003(2)
O13 0.080(3) 0.057(3) 0.067(3) -0.001(2) 0.039(2) 0.025(2)
O14 0.053(3) 0.118(4) 0.048(3) -0.050(3) -0.012(2) 0.009(3)
O15 0.125(4) 0.063(3) 0.075(3) -0.028(3) -0.001(3) 0.039(3)
O16 0.032(2) 0.055(2) 0.036(2) 0.0094(18) -0.0057(16) 0.0058(18)
O17 0.021(2) 0.141(4) 0.049(2) 0.040(3) 0.0011(17) -0.001(2)
O18 0.054(3) 0.067(3) 0.064(3) 0.034(2) 0.017(2) 0.008(2)
O19 0.033(2) 0.038(2) 0.051(2) 0.0067(18) 0.0070(17) 0.0079(17)
O20 0.037(2) 0.048(2) 0.077(3) 0.016(2) 0.0186(19) 0.0161(19)
Cl1 0.0293(7) 0.0385(8) 0.0362(7) 0.0127(6) 0.0093(5) 0.0085(6)
Cl2 0.0367(7) 0.0307(7) 0.0255(6) 0.0014(5) 0.0069(5) 0.0053(6)
Cl3 0.0398(8) 0.0343(7) 0.0272(7) -0.0040(6) 0.0028(5) 0.0043(6)
Cl4 0.0242(6) 0.0432(8) 0.0289(7) 0.0048(6) 0.0032(5) 0.0035(6)
Mn1 0.0244(4) 0.0191(4) 0.0215(4) 0.0005(3) 0.0028(3) 0.0034(3)
Mn2 0.0205(4) 0.0215(4) 0.0175(4) 0.0005(3) 0.0029(3) 0.0031(3)

loop_
_atom_type_symbol
_atom_type_description
_atom_type_scat_dispersion_real
_atom_type_scat_dispersion_imag
_atom_type_scat_source
C C 0.0033 0.0016 'International Tables Vol C Tables 4.2.6.8 and 6.1.1.4'
H H 0.0000 0.0000 'International Tables Vol C Tables 4.2.6.8 and 6.1.1.4'
N N 0.0061 0.0033 'International Tables Vol C Tables 4.2.6.8 and 6.1.1.4'
O O 0.0106 0.0060 'International Tables Vol C Tables 4.2.6.8 and 6.1.1.4'
Cl Cl 0.1484 0.1585 'International Tables Vol C Tables 4.2.6.8 and 6.1.1.4'
Mn Mn 0.3368 0.7283 'International Tables Vol C Tables 4.2.6.8 and 6.1.1.4'

loop_
_geom_angle_atom_site_label_1
_geom_angle_atom_site_label_2
_geom_angle_atom_site_label_3
_geom_angle
O1 C1 C22 105.6(3)
O1 C1 C2 110.6(3)
C22 C1 C2 112.8(3)
O1 C1 C12 110.3(4)
C22 C1 C12 108.2(3)
C2 C1 C12 109.2(3)
N1 C2 C3 120.8(4)
N1 C2 C1 117.3(3)
C3 C2 C1 122.0(4)
C4 C3 C2 119.2(4)
C4 C3 H3 120.4
C2 C3 H3 120.4
C5 C4 C3 119.9(4)
C5 C4 H4 120.1
C3 C4 H4 120.1
C4 C5 C6 118.4(4)
C4 C5 H5 120.8
C6 C5 H5 120.8
N1 C6 C5 121.3(4)
N1 C6 C7 115.7(3)
C5 C6 C7 123.0(4)
N2 C7 C8 121.7(4)
N2 C7 C6 115.9(4)
C8 C7 C6 122.4(4)
C7 C8 C9 120.0(4)
C7 C8 H8 120.0
C9 C8 H8 120.0
C8 C9 C10 118.0(5)
C8 C9 H9 121.0
C10 C9 H9 121.0
C11 C10 C9 119.4(5)
C11 C10 H10 120.3
C9 C10 H10 120.3
N2 C11 C10 122.9(4)
N2 C11 H11 118.6
C10 C11 H11 118.6
N3 C12 C13 122.8(4)
N3 C12 C1 115.8(4)
C13 C12 C1 121.4(4)
C12 C13 C14 118.0(5)
C12 C13 H13 121.0
C14 C13 H13 121.0
C13 C14 C15 119.7(5)
C13 C14 H14 120.1
C15 C14 H14 120.1
C16 C15 C14 118.9(5)
C16 C15 H15 120.5
C14 C15 H15 120.5
N3 C16 C15 121.8(5)
N3 C16 C17 116.1(4)
C15 C16 C17 122.1(5)
N4 C17 C18 121.7(4)
N4 C17 C16 115.8(4)
C18 C17 C16 122.3(5)
C19 C18 C17 118.8(5)
C19 C18 H18 120.6
C17 C18 H18 120.6
C20 C19 C18 119.7(5)
C20 C19 H19 120.1
C18 C19 H19 120.1
C19 C20 C21 118.0(5)
C19 C20 H20 121.0
C21 C20 H20 121.0
N4 C21 C20 124.3(5)
N4 C21 H21 117.9
C20 C21 H21 117.9
N5 C22 C23 120.9(4)
N5 C22 C1 118.2(4)
C23 C22 C1 120.9(4)
C24 C23 C22 118.4(4)
C24 C23 H23 120.8
C22 C23 H23 120.8
C23 C24 C25 120.4(4)
C23 C24 H24 119.8
C25 C24 H24 119.8
C26 C25 C24 118.3(4)
C26 C25 H25 120.9
C24 C25 H25 120.9
N5 C26 C25 121.9(4)
N5 C26 C27 115.2(4)
C25 C26 C27 122.9(4)
N6 C27 C28 120.8(4)
N6 C27 C26 116.0(4)
C28 C27 C26 123.1(4)
C27 C28 C29 120.3(5)
C27 C28 H28 119.9
C29 C28 H28 119.9
C30 C29 C28 118.5(4)
C30 C29 H29 120.8
C28 C29 H29 120.8
C29 C30 C31 118.8(4)
C29 C30 H30 120.6
C31 C30 H30 120.6
N6 C31 C30 122.9(5)
N6 C31 H31 118.5
C30 C31 H31 118.5
O2 C32 C33 105.9(3)
O2 C32 C53 109.8(3)
C33 C32 C53 110.5(3)
O2 C32 C43 109.3(3)
C33 C32 C43 108.3(3)
C53 C32 C43 112.8(4)
N7 C33 C34 121.8(4)
N7 C33 C32 116.0(4)
C34 C33 C32 122.1(4)
C33 C34 C35 118.4(4)
C33 C34 H34 120.8
C35 C34 H34 120.8
C36 C35 C34 118.7(4)
C36 C35 H35 120.7
C34 C35 H35 120.7
C37 C36 C35 120.4(4)
C37 C36 H36 119.8
C35 C36 H36 119.8
N7 C37 C36 121.3(4)
N7 C37 C38 115.1(4)
C36 C37 C38 123.5(4)
N8 C38 C39 121.4(4)
N8 C38 C37 116.8(4)
C39 C38 C37 121.8(4)
C38 C39 C40 119.7(5)
C38 C39 H39 120.1
C40 C39 H39 120.1
C41 C40 C39 118.6(4)
C41 C40 H40 120.7
C39 C40 H40 120.7
C40 C41 C42 118.8(4)
C40 C41 H41 120.6
C42 C41 H41 120.6
N8 C42 C41 123.3(5)
N8 C42 H42 118.4
C41 C42 H42 118.4
N9 C43 C44 121.9(4)
N9 C43 C32 117.4(4)
C44 C43 C32 120.7(4)
C45 C44 C43 119.1(4)
C45 C44 H44 120.4
C43 C44 H44 120.4
C44 C45 C46 118.9(4)
C44 C45 H45 120.6
C46 C45 H45 120.6
C47 C46 C45 119.2(4)
C47 C46 H46 120.4
C45 C46 H46 120.4
N9 C47 C46 121.6(4)
N9 C47 C48 115.2(4)
C46 C47 C48 123.2(4)
N10 C48 C49 121.2(4)
N10 C48 C47 117.1(4)
C49 C48 C47 121.5(4)
C50 C49 C48 119.4(5)
C50 C49 H49 120.3
C48 C49 H49 120.3
C49 C50 C51 119.3(5)
C49 C50 H50 120.3
C51 C50 H50 120.3
C50 C51 C52 118.5(5)
C50 C51 H51 120.8
C52 C51 H51 120.8
N10 C52 C51 123.1(5)
N10 C52 H52 118.5
C51 C52 H52 118.5
N11 C53 C54 121.5(4)
N11 C53 C32 117.4(3)
C54 C53 C32 121.1(4)
C55 C54 C53 118.9(4)
C55 C54 H54 120.6
C53 C54 H54 120.6
C54 C55 C56 120.2(4)
C54 C55 H55 119.9
C56 C55 H55 119.9
C55 C56 C57 117.9(4)
C55 C56 H56 121.0
C57 C56 H56 121.0
N11 C57 C56 121.9(4)
N11 C57 C58 116.3(3)
C56 C57 C58 121.9(4)
N12 C58 C59 121.6(4)
N12 C58 C57 115.6(4)
C59 C58 C57 122.7(4)
C60 C59 C58 120.0(4)
C60 C59 H59 120.0
C58 C59 H59 120.0
C61 C60 C59 118.9(5)
C61 C60 H60 120.6
C59 C60 H60 120.6
C62 C61 C60 118.5(4)
C62 C61 H61 120.8
C60 C61 H61 120.8
N12 C62 C61 124.7(4)
N12 C62 H62 117.6
C61 C62 H62 117.6
C6 N1 C2 120.2(3)
C6 N1 Mn1 115.6(3)
C2 N1 Mn1 122.5(3)
C11 N2 C7 118.0(4)
C11 N2 Mn1 125.5(3)
C7 N2 Mn1 115.8(3)
C12 N3 C16 118.6(4)
C12 N3 Mn1 123.8(3)
C16 N3 Mn1 116.9(3)
C21 N4 C17 117.3(4)
C21 N4 Mn1 126.1(3)
C17 N4 Mn1 116.6(3)
C22 N5 C26 120.2(4)
C22 N5 Mn1 122.5(3)
C26 N5 Mn1 117.2(3)
C31 N6 C27 118.7(4)
C31 N6 Mn1 124.0(3)
C27 N6 Mn1 116.1(3)
C37 N7 C33 119.3(4)
C37 N7 Mn2 116.8(3)
C33 N7 Mn2 123.8(3)
C42 N8 C38 118.0(4)
C42 N8 Mn2 125.0(3)
C38 N8 Mn2 114.8(2)
C43 N9 C47 119.2(4)
C43 N9 Mn2 122.7(3)
C47 N9 Mn2 117.3(3)
C52 N10 C48 118.4(4)
C52 N10 Mn2 125.4(3)
C48 N10 Mn2 116.0(3)
C53 N11 C57 119.4(3)
C53 N11 Mn2 123.8(3)
C57 N11 Mn2 116.8(3)
C62 N12 C58 116.3(4)
C62 N12 Mn2 126.4(3)
C58 N12 Mn2 117.3(3)
C1 O1 H1 109.5
C32 O2 H2 109.5
H19A O19 H19B 105.4
H20A O20 H20B 105.1
O5 Cl1 O4 109.1(2)
O5 Cl1 O6 110.4(2)
O4 Cl1 O6 108.5(2)
O5 Cl1 O3 110.7(2)
O4 Cl1 O3 111.2(3)
O6 Cl1 O3 106.9(2)
O7 Cl2 O10 110.7(3)
O7 Cl2 O8 109.6(2)
O10 Cl2 O8 108.6(2)
O7 Cl2 O9 110.7(2)
O10 Cl2 O9 109.0(2)
O8 Cl2 O9 108.2(2)
O11 Cl3 O14 112.6(3)
O11 Cl3 O13 113.0(3)
O14 Cl3 O13 111.2(3)
O11 Cl3 O12 106.2(3)
O14 Cl3 O12 106.8(3)
O13 Cl3 O12 106.6(2)
O15 Cl4 O17 112.8(3)
O15 Cl4 O16 110.8(2)
O17 Cl4 O16 111.1(2)
O15 Cl4 O18 106.7(3)
O17 Cl4 O18 105.6(2)
O16 Cl4 O18 109.5(2)
N1 Mn1 N6 138.54(13)
N1 Mn1 N2 73.46(12)
N6 Mn1 N2 96.95(13)
N1 Mn1 N3 80.48(12)
N6 Mn1 N3 122.57(13)
N2 Mn1 N3 139.73(12)
N1 Mn1 N5 79.28(12)
N6 Mn1 N5 72.80(13)
N2 Mn1 N5 123.26(13)
N3 Mn1 N5 79.85(13)
N1 Mn1 N4 125.15(12)
N6 Mn1 N4 95.78(13)
N2 Mn1 N4 97.64(14)
N3 Mn1 N4 72.96(14)
N5 Mn1 N4 138.17(13)
N12 Mn2 N11 73.68(12)
N12 Mn2 N8 97.87(13)
N11 Mn2 N8 137.89(13)
N12 Mn2 N9 136.37(12)
N11 Mn2 N9 79.71(12)
N8 Mn2 N9 124.63(12)
N12 Mn2 N7 126.15(13)
N11 Mn2 N7 79.18(12)
N8 Mn2 N7 73.16(12)
N9 Mn2 N7 80.30(13)
N12 Mn2 N10 96.07(14)
N11 Mn2 N10 126.21(12)
N8 Mn2 N10 95.35(12)
N9 Mn2 N10 72.71(13)
N7 Mn2 N10 136.97(13)

loop_
_geom_bond_atom_site_label_1
_geom_bond_atom_site_label_2
_geom_bond_distance
C1 O1 1.410(5)
C1 C22 1.535(6)
C1 C2 1.537(6)
C1 C12 1.550(6)
C2 N1 1.347(5)
C2 C3 1.386(5)
C3 C4 1.382(6)
C3 H3 0.9500
C4 C5 1.381(6)
C4 H4 0.9500
C5 C6 1.394(5)
C5 H5 0.9500
C6 N1 1.343(5)
C6 C7 1.471(6)
C7 N2 1.356(5)
C7 C8 1.380(6)
C8 C9 1.380(6)
C8 H8 0.9500
C9 C10 1.388(6)
C9 H9 0.9500
C10 C11 1.372(6)
C10 H10 0.9500
C11 N2 1.339(5)
C11 H11 0.9500
C12 N3 1.349(5)
C12 C13 1.378(6)
C13 C14 1.383(7)
C13 H13 0.9500
C14 C15 1.393(7)
C14 H14 0.9500
C15 C16 1.373(6)
C15 H15 0.9500
C16 N3 1.350(6)
C16 C17 1.487(6)
C17 N4 1.363(6)
C17 C18 1.399(6)
C18 C19 1.385(7)
C18 H18 0.9500
C19 C20 1.376(7)
C19 H19 0.9500
C20 C21 1.382(6)
C20 H20 0.9500
C21 N4 1.337(6)
C21 H21 0.9500
C22 N5 1.339(5)
C22 C23 1.403(6)
C23 C24 1.377(6)
C23 H23 0.9500
C24 C25 1.382(6)
C24 H24 0.9500
C25 C26 1.381(6)
C25 H25 0.9500
C26 N5 1.340(5)
C26 C27 1.489(6)
C27 N6 1.360(5)
C27 C28 1.375(6)
C28 C29 1.391(6)
C28 H28 0.9500
C29 C30 1.378(7)
C29 H29 0.9500
C30 C31 1.379(6)
C30 H30 0.9500
C31 N6 1.338(5)
C31 H31 0.9500
C32 O2 1.410(5)
C32 C33 1.533(6)
C32 C53 1.541(6)
C32 C43 1.544(6)
C33 N7 1.357(5)
C33 C34 1.384(6)
C34 C35 1.397(6)
C34 H34 0.9500
C35 C36 1.377(6)
C35 H35 0.9500
C36 C37 1.372(6)
C36 H36 0.9500
C37 N7 1.339(5)
C37 C38 1.489(6)
C38 N8 1.355(5)
C38 C39 1.379(6)
C39 C40 1.387(6)
C39 H39 0.9500
C40 C41 1.374(7)
C40 H40 0.9500
C41 C42 1.376(6)
C41 H41 0.9500
C42 N8 1.338(5)
C42 H42 0.9500
C43 N9 1.346(5)
C43 C44 1.383(6)
C44 C45 1.377(6)
C44 H44 0.9500
C45 C46 1.404(6)
C45 H45 0.9500
C46 C47 1.371(6)
C46 H46 0.9500
C47 N9 1.355(5)
C47 C48 1.480(6)
C48 N10 1.351(5)
C48 C49 1.394(6)
C49 C50 1.365(7)
C49 H49 0.9500
C50 C51 1.377(7)
C50 H50 0.9500
C51 C52 1.384(6)
C51 H51 0.9500
C52 N10 1.326(5)
C52 H52 0.9500
C53 N11 1.336(5)
C53 C54 1.389(5)
C54 C55 1.366(6)
C54 H54 0.9500
C55 C56 1.386(6)
C55 H55 0.9500
C56 C57 1.386(5)
C56 H56 0.9500
C57 N11 1.346(5)
C57 C58 1.490(6)
C58 N12 1.358(5)
C58 C59 1.382(6)
C59 C60 1.382(6)
C59 H59 0.9500
C60 C61 1.369(6)
C60 H60 0.9500
C61 C62 1.360(6)
C61 H61 0.9500
C62 N12 1.356(5)
C62 H62 0.9500
N1 Mn1 2.227(3)
N2 Mn1 2.242(4)
N3 Mn1 2.245(4)
N4 Mn1 2.263(4)
N5 Mn1 2.252(3)
N6 Mn1 2.229(3)
N7 Mn2 2.259(3)
N8 Mn2 2.238(3)
N9 Mn2 2.249(3)
N10 Mn2 2.278(4)
N11 Mn2 2.236(3)
N12 Mn2 2.221(4)
O1 H1 0.8400
O2 H2 0.8400
O3 Cl1 1.452(4)
O4 Cl1 1.423(4)
O5 Cl1 1.421(3)
O6 Cl1 1.446(3)
O7 Cl2 1.425(4)
O8 Cl2 1.440(3)
O9 Cl2 1.442(3)
O10 Cl2 1.428(4)
O11 Cl3 1.378(4)
O12 Cl3 1.463(4)
O13 Cl3 1.408(4)
O14 Cl3 1.404(4)
O15 Cl4 1.417(4)
O16 Cl4 1.433(3)
O17 Cl4 1.417(4)
O18 Cl4 1.446(4)
O19 H19A 0.8605
O19 H19B 0.8649
O20 H20A 0.8665
O20 H20B 0.8627

loop_
_geom_torsion_atom_site_label_1
_geom_torsion_atom_site_label_2
_geom_torsion_atom_site_label_3
_geom_torsion_atom_site_label_4
_geom_torsion
O1 C1 C2 N1 166.4(4)
C22 C1 C2 N1 48.3(5)
C12 C1 C2 N1 -72.0(5)
O1 C1 C2 C3 -13.1(6)
C22 C1 C2 C3 -131.2(4)
C12 C1 C2 C3 108.5(5)
N1 C2 C3 C4 3.3(7)
C1 C2 C3 C4 -177.2(4)
C2 C3 C4 C5 -3.6(7)
C3 C4 C5 C6 -0.6(7)
C4 C5 C6 N1 5.4(7)
C4 C5 C6 C7 -173.3(4)
N1 C6 C7 N2 17.6(6)
C5 C6 C7 N2 -163.6(4)
N1 C6 C7 C8 -159.1(4)
C5 C6 C7 C8 19.7(7)
N2 C7 C8 C9 0.3(7)
C6 C7 C8 C9 176.9(5)
C7 C8 C9 C10 -0.8(8)
C8 C9 C10 C11 0.3(8)
C9 C10 C11 N2 0.7(8)
O1 C1 C12 N3 175.9(3)
C22 C1 C12 N3 -69.1(4)
C2 C1 C12 N3 54.1(4)
O1 C1 C12 C13 -4.3(5)
C22 C1 C12 C13 110.8(4)
C2 C1 C12 C13 -126.1(4)
N3 C12 C13 C14 0.8(6)
C1 C12 C13 C14 -179.0(4)
C12 C13 C14 C15 -1.4(7)
C13 C14 C15 C16 -0.8(7)
C14 C15 C16 N3 3.7(7)
C14 C15 C16 C17 -174.4(4)
N3 C16 C17 N4 9.1(6)
C15 C16 C17 N4 -172.7(4)
N3 C16 C17 C18 -166.4(4)
C15 C16 C17 C18 11.8(7)
N4 C17 C18 C19 -0.1(7)
C16 C17 C18 C19 175.2(4)
C17 C18 C19 C20 0.8(7)
C18 C19 C20 C21 -0.6(7)
C19 C20 C21 N4 -0.4(7)
O1 C1 C22 N5 177.4(3)
C2 C1 C22 N5 -61.6(5)
C12 C1 C22 N5 59.3(5)
O1 C1 C22 C23 -0.9(5)
C2 C1 C22 C23 120.1(4)
C12 C1 C22 C23 -118.9(4)
N5 C22 C23 C24 1.1(6)
C1 C22 C23 C24 179.3(4)
C22 C23 C24 C25 -0.7(6)
C23 C24 C25 C26 -0.5(6)
C24 C25 C26 N5 1.4(6)
C24 C25 C26 C27 -176.5(4)
N5 C26 C27 N6 -6.5(5)
C25 C26 C27 N6 171.6(4)
N5 C26 C27 C28 177.6(4)
C25 C26 C27 C28 -4.4(6)
N6 C27 C28 C29 0.1(7)
C26 C27 C28 C29 175.9(4)
C27 C28 C29 C30 -1.4(7)
C28 C29 C30 C31 1.7(7)
C29 C30 C31 N6 -0.6(7)
O2 C32 C33 N7 -179.5(3)
C53 C32 C33 N7 61.6(5)
C43 C32 C33 N7 -62.4(5)
O2 C32 C33 C34 -0.6(5)
C53 C32 C33 C34 -119.4(4)
C43 C32 C33 C34 116.6(4)
N7 C33 C34 C35 -0.4(6)
C32 C33 C34 C35 -179.3(4)
C33 C34 C35 C36 -0.4(6)
C34 C35 C36 C37 0.1(6)
C35 C36 C37 N7 1.0(6)
C35 C36 C37 C38 177.1(4)
N7 C37 C38 N8 11.6(5)
C36 C37 C38 N8 -164.7(4)
N7 C37 C38 C39 -167.7(4)
C36 C37 C38 C39 16.0(6)
N8 C38 C39 C40 3.6(6)
C37 C38 C39 C40 -177.1(4)
C38 C39 C40 C41 -0.5(7)
C39 C40 C41 C42 -1.1(7)
C40 C41 C42 N8 -0.3(7)
O2 C32 C43 N9 -175.5(3)
C33 C32 C43 N9 69.6(5)
C53 C32 C43 N9 -53.0(5)
O2 C32 C43 C44 5.5(5)
C33 C32 C43 C44 -109.4(4)
C53 C32 C43 C44 128.0(4)
N9 C43 C44 C45 -1.4(6)
C32 C43 C44 C45 177.5(4)
C43 C44 C45 C46 1.2(6)
C44 C45 C46 C47 1.1(6)
C45 C46 C47 N9 -3.4(6)
C45 C46 C47 C48 174.8(4)
N9 C47 C48 N10 -10.4(5)
C46 C47 C48 N10 171.3(4)
N9 C47 C48 C49 165.7(4)
C46 C47 C48 C49 -12.6(6)
N10 C48 C49 C50 1.3(7)
C47 C48 C49 C50 -174.6(4)
C48 C49 C50 C51 -2.3(7)
C49 C50 C51 C52 1.3(7)
C50 C51 C52 N10 0.8(7)
O2 C32 C53 N11 -177.7(4)
C33 C32 C53 N11 -61.3(5)
C43 C32 C53 N11 60.1(5)
O2 C32 C53 C54 2.7(6)
C33 C32 C53 C54 119.1(4)
C43 C32 C53 C54 -119.5(4)
N11 C53 C54 C55 -2.6(7)
C32 C53 C54 C55 177.0(4)
C53 C54 C55 C56 3.5(7)
C54 C55 C56 C57 -0.7(7)
C55 C56 C57 N11 -3.1(7)
C55 C56 C57 C58 175.8(4)
N11 C57 C58 N12 -1.1(6)
C56 C57 C58 N12 179.9(4)
N11 C57 C58 C59 175.2(4)
C56 C57 C58 C59 -3.8(7)
N12 C58 C59 C60 0.9(8)
C57 C58 C59 C60 -175.2(5)
C58 C59 C60 C61 -0.8(8)
C59 C60 C61 C62 0.9(8)
C60 C61 C62 N12 -1.0(8)
C5 C6 N1 C2 -5.8(6)
C7 C6 N1 C2 173.0(4)
C5 C6 N1 Mn1 159.7(3)
C7 C6 N1 Mn1 -21.5(5)
C3 C2 N1 C6 1.3(6)
C1 C2 N1 C6 -178.1(4)
C3 C2 N1 Mn1 -163.1(3)
C1 C2 N1 Mn1 17.4(5)
C10 C11 N2 C7 -1.3(7)
C10 C11 N2 Mn1 -171.4(4)
C8 C7 N2 C11 0.7(6)
C6 C7 N2 C11 -176.0(4)
C8 C7 N2 Mn1 171.8(3)
C6 C7 N2 Mn1 -4.9(5)
C13 C12 N3 C16 1.9(6)
C1 C12 N3 C16 -178.2(3)
C13 C12 N3 Mn1 -168.2(3)
C1 C12 N3 Mn1 11.6(5)
C15 C16 N3 C12 -4.2(6)
C17 C16 N3 C12 173.9(4)
C15 C16 N3 Mn1 166.6(3)
C17 C16 N3 Mn1 -15.2(5)
C20 C21 N4 C17 1.1(6)
C20 C21 N4 Mn1 -176.4(3)
C18 C17 N4 C21 -0.8(6)
C16 C17 N4 C21 -176.4(4)
C18 C17 N4 Mn1 176.9(3)
C16 C17 N4 Mn1 1.3(5)
C23 C22 N5 C26 -0.3(6)
C1 C22 N5 C26 -178.5(3)
C23 C22 N5 Mn1 -176.2(3)
C1 C22 N5 Mn1 5.5(5)
C25 C26 N5 C22 -1.0(6)
C27 C26 N5 C22 177.0(4)
C25 C26 N5 Mn1 175.1(3)
C27 C26 N5 Mn1 -6.8(4)
C30 C31 N6 C27 -0.7(6)
C30 C31 N6 Mn1 166.6(3)
C28 C27 N6 C31 1.0(6)
C26 C27 N6 C31 -175.1(4)
C28 C27 N6 Mn1 -167.3(3)
C26 C27 N6 Mn1 16.6(5)
C36 C37 N7 C33 -1.8(6)
C38 C37 N7 C33 -178.2(3)
C36 C37 N7 Mn2 179.1(3)
C38 C37 N7 Mn2 2.7(4)
C34 C33 N7 C37 1.5(6)
C32 C33 N7 C37 -179.6(3)
C34 C33 N7 Mn2 -179.5(3)
C32 C33 N7 Mn2 -0.5(5)
C41 C42 N8 C38 3.3(6)
C41 C42 N8 Mn2 -159.1(3)
C39 C38 N8 C42 -4.9(6)
C37 C38 N8 C42 175.8(3)
C39 C38 N8 Mn2 159.3(3)
C37 C38 N8 Mn2 -20.0(4)
C44 C43 N9 C47 -0.8(6)
C32 C43 N9 C47 -179.7(3)
C44 C43 N9 Mn2 168.9(3)
C32 C43 N9 Mn2 -10.1(5)
C46 C47 N9 C43 3.2(6)
C48 C47 N9 C43 -175.1(4)
C46 C47 N9 Mn2 -167.0(3)
C48 C47 N9 Mn2 14.7(5)
C51 C52 N10 C48 -1.8(6)
C51 C52 N10 Mn2 173.4(3)
C49 C48 N10 C52 0.7(6)
C47 C48 N10 C52 176.8(4)
C49 C48 N10 Mn2 -175.0(3)
C47 C48 N10 Mn2 1.1(5)
C54 C53 N11 C57 -1.2(6)
C32 C53 N11 C57 179.2(4)
C54 C53 N11 Mn2 178.0(3)
C32 C53 N11 Mn2 -1.6(5)
C56 C57 N11 C53 4.1(6)
C58 C57 N11 C53 -174.9(4)
C56 C57 N11 Mn2 -175.2(3)
C58 C57 N11 Mn2 5.9(5)
C61 C62 N12 C58 0.9(7)
C61 C62 N12 Mn2 -179.3(4)
C59 C58 N12 C62 -0.8(7)
C57 C58 N12 C62 175.5(4)
C59 C58 N12 Mn2 179.4(4)
C57 C58 N12 Mn2 -4.3(5)
C6 N1 Mn1 N6 95.7(3)
C2 N1 Mn1 N6 -99.2(4)
C6 N1 Mn1 N2 14.1(3)
C2 N1 Mn1 N2 179.2(4)
C6 N1 Mn1 N3 -134.9(3)
C2 N1 Mn1 N3 30.2(3)
C6 N1 Mn1 N5 143.8(3)
C2 N1 Mn1 N5 -51.1(3)
C6 N1 Mn1 N4 -73.6(3)
C2 N1 Mn1 N4 91.5(4)
C31 N6 Mn1 N1 -132.5(3)
C27 N6 Mn1 N1 35.1(4)
C31 N6 Mn1 N2 -59.7(4)
C27 N6 Mn1 N2 107.9(3)
C31 N6 Mn1 N3 112.2(3)
C27 N6 Mn1 N3 -80.2(3)
C31 N6 Mn1 N5 177.6(4)
C27 N6 Mn1 N5 -14.8(3)
C31 N6 Mn1 N4 38.8(4)
C27 N6 Mn1 N4 -153.6(3)
C11 N2 Mn1 N1 166.0(4)
C7 N2 Mn1 N1 -4.4(3)
C11 N2 Mn1 N6 27.3(4)
C7 N2 Mn1 N6 -143.1(3)
C11 N2 Mn1 N3 -142.2(4)
C7 N2 Mn1 N3 47.5(4)
C11 N2 Mn1 N5 101.2(4)
C7 N2 Mn1 N5 -69.1(3)
C11 N2 Mn1 N4 -69.6(4)
C7 N2 Mn1 N4 120.1(3)
C12 N3 Mn1 N1 -46.5(3)
C16 N3 Mn1 N1 143.2(3)
C12 N3 Mn1 N6 96.2(3)
C16 N3 Mn1 N6 -74.2(3)
C12 N3 Mn1 N2 -96.3(4)
C16 N3 Mn1 N2 93.3(3)
C12 N3 Mn1 N5 34.2(3)
C16 N3 Mn1 N5 -136.1(3)
C12 N3 Mn1 N4 -177.9(3)
C16 N3 Mn1 N4 11.8(3)
C22 N5 Mn1 N1 38.5(3)
C26 N5 Mn1 N1 -137.6(3)
C22 N5 Mn1 N6 -172.5(3)
C26 N5 Mn1 N6 11.4(3)
C22 N5 Mn1 N2 100.4(3)
C26 N5 Mn1 N2 -75.7(3)
C22 N5 Mn1 N3 -43.6(3)
C26 N5 Mn1 N3 140.3(3)
C22 N5 Mn1 N4 -93.3(3)
C26 N5 Mn1 N4 90.6(3)
C21 N4 Mn1 N1 106.1(3)
C17 N4 Mn1 N1 -71.3(3)
C21 N4 Mn1 N6 -66.8(4)
C17 N4 Mn1 N6 115.7(3)
C21 N4 Mn1 N2 31.0(4)
C17 N4 Mn1 N2 -146.4(3)
C21 N4 Mn1 N3 170.8(4)
C17 N4 Mn1 N3 -6.6(3)
C21 N4 Mn1 N5 -137.4(3)
C17 N4 Mn1 N5 45.1(4)
C62 N12 Mn2 N11 -174.3(4)
C58 N12 Mn2 N11 5.4(3)
C62 N12 Mn2 N8 -36.6(4)
C58 N12 Mn2 N8 143.1(3)
C62 N12 Mn2 N9 130.9(4)
C58 N12 Mn2 N9 -49.3(4)
C62 N12 Mn2 N7 -111.5(4)
C58 N12 Mn2 N7 68.3(3)
C62 N12 Mn2 N10 59.7(4)
C58 N12 Mn2 N10 -120.6(3)
C53 N11 Mn2 N12 174.8(4)
C57 N11 Mn2 N12 -6.0(3)
C53 N11 Mn2 N8 91.2(4)
C57 N11 Mn2 N8 -89.6(3)
C53 N11 Mn2 N9 -40.1(3)
C57 N11 Mn2 N9 139.1(3)
C53 N11 Mn2 N7 41.8(3)
C57 N11 Mn2 N7 -139.0(3)
C53 N11 Mn2 N10 -99.7(3)
C57 N11 Mn2 N10 79.5(3)
C42 N8 Mn2 N12 53.1(4)
C38 N8 Mn2 N12 -109.9(3)
C42 N8 Mn2 N11 127.4(3)
C38 N8 Mn2 N11 -35.5(4)
C42 N8 Mn2 N9 -116.5(3)
C38 N8 Mn2 N9 80.6(3)
C42 N8 Mn2 N7 178.5(4)
C38 N8 Mn2 N7 15.6(3)
C42 N8 Mn2 N10 -43.9(4)
C38 N8 Mn2 N10 153.2(3)
C43 N9 Mn2 N12 99.2(3)
C47 N9 Mn2 N12 -91.0(3)
C43 N9 Mn2 N11 46.4(3)
C47 N9 Mn2 N11 -143.8(3)
C43 N9 Mn2 N8 -95.9(3)
C47 N9 Mn2 N8 73.9(3)
C43 N9 Mn2 N7 -34.3(3)
C47 N9 Mn2 N7 135.5(3)
C43 N9 Mn2 N10 179.6(3)
C47 N9 Mn2 N10 -10.6(3)
C37 N7 Mn2 N12 77.9(3)
C33 N7 Mn2 N12 -101.2(3)
C37 N7 Mn2 N11 138.3(3)
C33 N7 Mn2 N11 -40.8(3)
C37 N7 Mn2 N8 -9.6(3)
C33 N7 Mn2 N8 171.4(3)
C37 N7 Mn2 N9 -140.4(3)
C33 N7 Mn2 N9 40.5(3)
C37 N7 Mn2 N10 -89.1(3)
C33 N7 Mn2 N10 91.8(3)
C52 N10 Mn2 N12 -33.9(4)
C48 N10 Mn2 N12 141.5(3)
C52 N10 Mn2 N11 -108.1(4)
C48 N10 Mn2 N11 67.3(3)
C52 N10 Mn2 N8 64.7(4)
C48 N10 Mn2 N8 -120.0(3)
C52 N10 Mn2 N9 -170.7(4)
C48 N10 Mn2 N9 4.7(3)
C52 N10 Mn2 N7 135.6(3)
C48 N10 Mn2 N7 -49.0(4)
